data_7021001
loop_
_publ_author_name
'Khlebnikov, Vsevolod'
'Heckenroth, Marion'
'M\"uller-Bunz, Helge'
'Albrecht, Martin'

_publ_section_title
;
 Platinum(ii) and platinum(iv) complexes stabilized by abnormal/mesoionic
 C4-bound dicarbenes.
;
_journal_issue 12
_journal_name_full 'Dalton transactions (Cambridge, England : 2003)'
_journal_page_first 4197
_journal_page_last 4207
_journal_paper_doi 10.1039/c2dt32423g
_journal_volume 42
_journal_year 2013
_chemical_absolute_configuration ad
_chemical_formula_moiety 'C15 H24 Cl4 N4 Pt, C2 H6 O S, C2 H3 N'
_chemical_formula_sum 'C19 H33 Cl4 N5 O Pt S'
_chemical_formula_weight 716.45
_chemical_name_systematic
;
?
;
_space_group_IT_number 4
_symmetry_cell_setting monoclinic
_symmetry_space_group_name_Hall 'P 2yb'
_symmetry_space_group_name_H-M 'P 1 21 1'
_atom_sites_solution_hydrogens geom
_atom_sites_solution_primary direct
_atom_sites_solution_secondary difmap
_audit_creation_method SHELXL-97
_cell_angle_alpha 90.00
_cell_angle_beta 90.069(2)
_cell_angle_gamma 90.00
_cell_formula_units_Z 2
_cell_length_a 9.3908(2)
_cell_length_b 13.8861(2)
_cell_length_c 10.1824(2)
_cell_measurement_reflns_used 14519
_cell_measurement_temperature 100(2)
_cell_measurement_theta_max 32.9462
_cell_measurement_theta_min 3.2874
_cell_volume 1327.80(4)
_computing_cell_refinement
;
CrysAlisPro, Agilent Technologies,
Version 1.171.34.49 (release 20-01-2011 CrysAlis171 .NET)
(compiled Jan 20 2011,15:58:25)
;
_computing_data_collection
;
CrysAlisPro, Agilent Technologies,
Version 1.171.34.49 (release 20-01-2011 CrysAlis171 .NET)
(compiled Jan 20 2011,15:58:25)
;
_computing_data_reduction
;
CrysAlisPro, Agilent Technologies,
Version 1.171.34.49 (release 20-01-2011 CrysAlis171 .NET)
(compiled Jan 20 2011,15:58:25)
;
_computing_molecular_graphics
;
PLATON (A. L. Spek, J. Appl. Cryst. 2003, 36, 7)
;
_computing_publication_material
;
PLATON (A. L. Spek, J. Appl. Cryst. 2003, 36, 7)
;
_computing_structure_refinement 'SHELXL-97 (Sheldrick, 2008)'
_computing_structure_solution 'SHELXS-97 (Sheldrick, 2008)'
_diffrn_ambient_temperature 100(2)
_diffrn_detector_area_resol_mean 10.3196
_diffrn_measured_fraction_theta_full 0.998
_diffrn_measured_fraction_theta_max 0.998
_diffrn_measurement_device_type 'SuperNova, Dual, Cu at zero, Atlas'
_diffrn_measurement_method '\w scans'
_diffrn_radiation_monochromator mirror
_diffrn_radiation_source 'SuperNova (Mo) X-ray Source'
_diffrn_radiation_type MoK\a
_diffrn_radiation_wavelength 0.71073
_diffrn_reflns_av_R_equivalents 0.0384
_diffrn_reflns_av_sigmaI/netI 0.0387
_diffrn_reflns_limit_h_max 12
_diffrn_reflns_limit_h_min -12
_diffrn_reflns_limit_k_max 18
_diffrn_reflns_limit_k_min -18
_diffrn_reflns_limit_l_max 13
_diffrn_reflns_limit_l_min -13
_diffrn_reflns_number 22108
_diffrn_reflns_theta_full 29.00
_diffrn_reflns_theta_max 29.00
_diffrn_reflns_theta_min 3.29
_exptl_absorpt_coefficient_mu 5.786
_exptl_absorpt_correction_T_max 0.495
_exptl_absorpt_correction_T_min 0.377
_exptl_absorpt_correction_type analytical
_exptl_absorpt_process_details
;
CrysAlisPro, Agilent Technologies,
Version 1.171.34.49 (release 20-01-2011 CrysAlis171 .NET)
(compiled Jan 20 2011,15:58:25)
Analytical numeric absorption correction using a multifaceted crystal
model based on expressions derived by R.C. Clark & J.S. Reid.
(Clark, R. C. & Reid, J. S. (1995). Acta Cryst. A51, 887-897)
;
_exptl_crystal_colour colourless
_exptl_crystal_density_diffrn 1.792
_exptl_crystal_density_method 'not measured'
_exptl_crystal_description block
_exptl_crystal_F_000 704
_exptl_crystal_size_max 0.2818
_exptl_crystal_size_mid 0.1778
_exptl_crystal_size_min 0.1687
_refine_diff_density_max 1.021
_refine_diff_density_min -0.820
_refine_diff_density_rms 0.105
_refine_ls_abs_structure_details 'Flack H D (1983), Acta Cryst. A39, 876-881'
_refine_ls_abs_structure_Flack 0.234(5)
_refine_ls_extinction_method none
_refine_ls_goodness_of_fit_ref 1.032
_refine_ls_hydrogen_treatment constr
_refine_ls_matrix_type full
_refine_ls_number_parameters 290
_refine_ls_number_reflns 7023
_refine_ls_number_restraints 1
_refine_ls_restrained_S_all 1.032
_refine_ls_R_factor_all 0.0270
_refine_ls_R_factor_gt 0.0252
_refine_ls_shift/su_max 0.001
_refine_ls_shift/su_mean 0.000
_refine_ls_structure_factor_coef Fsqd
_refine_ls_weighting_details 'calc w=1/[\s^2^(Fo^2^)+(0.0288P)^2^+1.2474P] where P=(Fo^2^+2Fc^2^)/3'
_refine_ls_weighting_scheme calc
_refine_ls_wR_factor_gt 0.0593
_refine_ls_wR_factor_ref 0.0604
_reflns_number_gt 6783
_reflns_number_total 7023
_reflns_threshold_expression I>2\s(I)
_cod_data_source_file c2dt32423g.txt
_cod_data_source_block alb98(5a)
_cod_original_sg_symbol_H-M 'P 21'
_cod_database_code 7021001

loop_
_symmetry_equiv_pos_as_xyz
'x, y, z'
'-x, y+1/2, -z'

loop_
_atom_site_label
_atom_site_type_symbol
_atom_site_fract_x
_atom_site_fract_y
_atom_site_fract_z
_atom_site_U_iso_or_equiv
_atom_site_adp_type
_atom_site_occupancy
_atom_site_symmetry_multiplicity
_atom_site_calc_flag
_atom_site_refinement_flags
Pt Pt 0.160041(13) 0.735592(16) 0.412369(12) 0.01342(4) Uani 1 1 d .
Cl1 Cl -0.04017(11) 0.76204(7) 0.54012(11) 0.0209(2) Uani 1 1 d .
Cl2 Cl 0.36071(11) 0.71246(7) 0.28194(11) 0.0228(2) Uani 1 1 d .
Cl3 Cl 0.24997(12) 0.62306(8) 0.57234(12) 0.0219(2) Uani 1 1 d .
Cl4 Cl 0.04046(13) 0.60788(8) 0.29681(11) 0.0214(2) Uani 1 1 d .
C1 C 0.0952(5) 0.8303(3) 0.2776(4) 0.0164(8) Uani 1 1 d .
C2 C 0.0745(5) 0.8192(3) 0.1469(4) 0.0197(9) Uani 1 1 d .
H2 H 0.0801 0.7601 0.1003 0.024 Uiso 1 1 calc R
N1 N 0.0438(4) 0.9082(3) 0.0923(4) 0.0186(7) Uani 1 1 d .
C8 C 0.0257(6) 0.9285(4) -0.0480(5) 0.0278(10) Uani 1 1 d .
H8 H -0.0423 0.9834 -0.0579 0.033 Uiso 1 1 calc R
C9 C -0.0361(8) 0.8414(5) -0.1170(6) 0.0449(15) Uani 1 1 d .
H9A H 0.0288 0.7867 -0.1068 0.067 Uiso 1 1 calc R
H9B H -0.0484 0.8558 -0.2105 0.067 Uiso 1 1 calc R
H9C H -0.1286 0.8255 -0.0782 0.067 Uiso 1 1 calc R
C10 C 0.1682(6) 0.9580(5) -0.1052(6) 0.0406(15) Uani 1 1 d .
H10A H 0.2058 1.0131 -0.0560 0.061 Uiso 1 1 calc R
H10B H 0.1557 0.9761 -0.1975 0.061 Uiso 1 1 calc R
H10C H 0.2350 0.9040 -0.0989 0.061 Uiso 1 1 calc R
C3 C 0.0456(5) 0.9747(3) 0.1888(4) 0.0187(8) Uani 1 1 d .
C11 C 0.0201(5) 1.0803(3) 0.1715(5) 0.0241(9) Uani 1 1 d .
H11A H -0.0222 1.0920 0.0849 0.036 Uiso 1 1 calc R
H11B H 0.1107 1.1149 0.1783 0.036 Uiso 1 1 calc R
H11C H -0.0450 1.1031 0.2399 0.036 Uiso 1 1 calc R
N2 N 0.0773(4) 0.9285(3) 0.3012(4) 0.0172(7) Uani 1 1 d .
C4 C 0.0897(4) 0.9733(3) 0.4304(4) 0.0167(8) Uani 1 1 d .
H4A H 0.0081 0.9546 0.4863 0.020 Uiso 1 1 calc R
H4B H 0.0902 1.0443 0.4217 0.020 Uiso 1 1 calc R
N3 N 0.2238(4) 0.9400(3) 0.4892(4) 0.0162(7) Uani 1 1 d .
C5 C 0.3251(4) 0.9970(3) 0.5427(4) 0.0173(8) Uani 1 1 d .
C12 C 0.3224(5) 1.1038(3) 0.5449(5) 0.0245(10) Uani 1 1 d .
H12A H 0.2437 1.1259 0.6003 0.037 Uiso 1 1 calc R
H12B H 0.3092 1.1282 0.4553 0.037 Uiso 1 1 calc R
H12C H 0.4127 1.1280 0.5803 0.037 Uiso 1 1 calc R
N4 N 0.4261(4) 0.9389(3) 0.5905(4) 0.0168(7) Uani 1 1 d .
C13 C 0.5587(5) 0.9711(3) 0.6582(5) 0.0233(9) Uani 1 1 d .
H13 H 0.5839 1.0366 0.6249 0.028 Uiso 1 1 calc R
C14 C 0.5331(7) 0.9779(5) 0.8038(6) 0.0429(16) Uani 1 1 d .
H14A H 0.4542 1.0225 0.8206 0.064 Uiso 1 1 calc R
H14B H 0.6194 1.0017 0.8473 0.064 Uiso 1 1 calc R
H14C H 0.5090 0.9141 0.8383 0.064 Uiso 1 1 calc R
C15 C 0.6815(5) 0.9036(4) 0.6285(8) 0.0439(17) Uani 1 1 d .
H15A H 0.6804 0.8497 0.6907 0.066 Uiso 1 1 calc R
H15B H 0.7717 0.9386 0.6367 0.066 Uiso 1 1 calc R
H15C H 0.6718 0.8787 0.5388 0.066 Uiso 1 1 calc R
C6 C 0.3883(4) 0.8438(3) 0.5660(4) 0.0176(8) Uani 1 1 d .
H6 H 0.4421 0.7887 0.5906 0.021 Uiso 1 1 calc R
C7 C 0.2619(5) 0.8427(3) 0.5012(5) 0.0168(8) Uani 1 1 d .
S S 0.61774(16) 0.89475(11) 0.13180(15) 0.0372(3) Uani 1 1 d .
O O 0.7217(4) 0.9692(3) 0.0827(4) 0.0442(10) Uani 1 1 d .
C16 C 0.4998(8) 0.9572(6) 0.2382(8) 0.062(2) Uani 1 1 d .
H16A H 0.5540 0.9863 0.3102 0.092 Uiso 1 1 calc R
H16B H 0.4299 0.9119 0.2741 0.092 Uiso 1 1 calc R
H16C H 0.4503 1.0077 0.1889 0.092 Uiso 1 1 calc R
C17 C 0.7117(8) 0.8247(9) 0.2483(12) 0.118(5) Uani 1 1 d .
H17A H 0.7774 0.7813 0.2026 0.176 Uiso 1 1 calc R
H17B H 0.6441 0.7868 0.3001 0.176 Uiso 1 1 calc R
H17C H 0.7658 0.8673 0.3067 0.176 Uiso 1 1 calc R
N5 N 0.6313(10) 0.6792(8) 0.8530(19) 0.179(7) Uani 1 1 d .
C18 C 0.5248(10) 0.6859(7) 0.8913(12) 0.088(3) Uani 1 1 d .
C19 C 0.3746(7) 0.6943(5) 0.9143(7) 0.0464(15) Uani 1 1 d .
H19A H 0.3307 0.7307 0.8424 0.070 Uiso 1 1 calc R
H19B H 0.3584 0.7280 0.9975 0.070 Uiso 1 1 calc R
H19C H 0.3322 0.6299 0.9186 0.070 Uiso 1 1 calc R

loop_
_atom_site_aniso_label
_atom_site_aniso_U_11
_atom_site_aniso_U_22
_atom_site_aniso_U_33
_atom_site_aniso_U_23
_atom_site_aniso_U_13
_atom_site_aniso_U_12
Pt 0.01415(6) 0.01233(6) 0.01379(6) -0.00013(7) -0.00216(4) 0.00014(7)
Cl1 0.0175(5) 0.0233(6) 0.0219(5) -0.0036(3) 0.0026(4) -0.0008(3)
Cl2 0.0212(5) 0.0233(6) 0.0241(5) 0.0013(4) 0.0032(4) 0.0042(4)
Cl3 0.0282(6) 0.0177(5) 0.0198(5) 0.0040(4) -0.0047(4) 0.0027(4)
Cl4 0.0268(6) 0.0165(5) 0.0207(5) -0.0041(4) -0.0052(4) -0.0020(4)
C1 0.013(2) 0.016(2) 0.021(2) -0.0009(16) -0.0029(16) 0.0017(16)
C2 0.024(2) 0.018(2) 0.017(2) -0.0002(16) -0.0010(16) 0.0049(17)
N1 0.0209(18) 0.0161(17) 0.0188(19) 0.0036(14) -0.0046(14) 0.0049(14)
C8 0.036(3) 0.029(2) 0.019(2) 0.0036(18) -0.0004(19) 0.008(2)
C9 0.071(5) 0.040(3) 0.023(3) -0.003(2) -0.018(3) 0.003(3)
C10 0.034(3) 0.048(4) 0.040(3) 0.015(3) 0.010(3) 0.014(3)
C3 0.017(2) 0.018(2) 0.021(2) 0.0032(16) -0.0026(16) 0.0028(16)
C11 0.026(2) 0.019(2) 0.027(2) 0.0017(19) -0.0026(19) 0.0051(18)
N2 0.0133(16) 0.0183(18) 0.0199(18) 0.0004(14) -0.0042(13) 0.0011(14)
C4 0.016(2) 0.0154(19) 0.019(2) -0.0034(16) -0.0074(16) 0.0005(15)
N3 0.0154(17) 0.0152(16) 0.0179(18) -0.0029(13) -0.0034(13) 0.0001(13)
C5 0.017(2) 0.0157(19) 0.019(2) -0.0004(16) -0.0004(15) -0.0009(15)
C12 0.023(2) 0.017(2) 0.034(3) -0.0023(18) -0.0082(19) 0.0014(17)
N4 0.0122(16) 0.0163(16) 0.0219(18) -0.0006(14) -0.0052(13) 0.0003(13)
C13 0.015(2) 0.024(2) 0.031(3) -0.0004(19) -0.0085(18) -0.0033(17)
C14 0.047(4) 0.050(4) 0.031(3) 0.007(3) -0.014(3) -0.019(3)
C15 0.015(2) 0.024(3) 0.093(5) -0.003(3) -0.010(3) 0.002(2)
C6 0.0128(19) 0.020(2) 0.020(2) 0.0003(16) -0.0024(15) 0.0015(16)
C7 0.020(2) 0.015(2) 0.015(2) -0.0001(16) -0.0008(17) -0.0003(16)
S 0.0340(7) 0.0395(8) 0.0381(8) 0.0030(6) -0.0016(6) -0.0033(6)
O 0.036(2) 0.056(3) 0.040(2) 0.010(2) 0.0006(18) -0.012(2)
C16 0.060(5) 0.047(4) 0.077(6) -0.020(4) 0.033(4) -0.014(4)
C17 0.035(4) 0.168(11) 0.149(10) 0.132(9) -0.008(5) -0.009(5)
N5 0.042(5) 0.081(7) 0.41(2) 0.003(10) 0.016(9) 0.014(5)
C18 0.061(6) 0.064(5) 0.139(10) -0.013(6) 0.014(6) -0.018(4)
C19 0.060(4) 0.042(3) 0.038(3) 0.001(3) -0.003(3) 0.004(3)

loop_
_atom_type_symbol
_atom_type_description
_atom_type_scat_dispersion_real
_atom_type_scat_dispersion_imag
_atom_type_scat_source
C C 0.0033 0.0016 'International Tables Vol C Tables 4.2.6.8 and 6.1.1.4'
H H 0.0000 0.0000 'International Tables Vol C Tables 4.2.6.8 and 6.1.1.4'
N N 0.0061 0.0033 'International Tables Vol C Tables 4.2.6.8 and 6.1.1.4'
O O 0.0106 0.0060 'International Tables Vol C Tables 4.2.6.8 and 6.1.1.4'
S S 0.1246 0.1234 'International Tables Vol C Tables 4.2.6.8 and 6.1.1.4'
Cl Cl 0.1484 0.1585 'International Tables Vol C Tables 4.2.6.8 and 6.1.1.4'
Pt Pt -1.7033 8.3905 'International Tables Vol C Tables 4.2.6.8 and 6.1.1.4'

loop_
_geom_angle_atom_site_label_1
_geom_angle_atom_site_label_2
_geom_angle_atom_site_label_3
_geom_angle
C7 Pt C1 88.07(18)
C7 Pt Cl1 90.94(13)
C1 Pt Cl1 91.97(13)
C7 Pt Cl2 88.47(13)
C1 Pt Cl2 86.87(13)
Cl1 Pt Cl2 178.71(4)
C7 Pt Cl4 177.79(14)
C1 Pt Cl4 90.44(13)
Cl1 Pt Cl4 90.74(4)
Cl2 Pt Cl4 89.83(4)
C7 Pt Cl3 90.53(13)
C1 Pt Cl3 177.26(13)
Cl1 Pt Cl3 90.41(4)
Cl2 Pt Cl3 90.74(4)
Cl4 Pt Cl3 90.89(4)
C2 C1 N2 105.3(4)
C2 C1 Pt 130.1(4)
N2 C1 Pt 124.2(3)
C1 C2 N1 108.8(4)
C1 C2 H2 125.6
N1 C2 H2 125.6
C3 N1 C2 108.4(4)
C3 N1 C8 125.4(4)
C2 N1 C8 126.0(4)
N1 C8 C9 110.0(4)
N1 C8 C10 109.0(4)
C9 C8 C10 112.1(5)
N1 C8 H8 108.6
C9 C8 H8 108.6
C10 C8 H8 108.6
C8 C9 H9A 109.5
C8 C9 H9B 109.5
H9A C9 H9B 109.5
C8 C9 H9C 109.5
H9A C9 H9C 109.5
H9B C9 H9C 109.5
C8 C10 H10A 109.5
C8 C10 H10B 109.5
H10A C10 H10B 109.5
C8 C10 H10C 109.5
H10A C10 H10C 109.5
H10B C10 H10C 109.5
N2 C3 N1 107.2(4)
N2 C3 C11 127.1(4)
N1 C3 C11 125.7(4)
C3 C11 H11A 109.5
C3 C11 H11B 109.5
H11A C11 H11B 109.5
C3 C11 H11C 109.5
H11A C11 H11C 109.5
H11B C11 H11C 109.5
C3 N2 C1 110.3(4)
C3 N2 C4 125.5(4)
C1 N2 C4 124.3(4)
N2 C4 N3 107.5(3)
N2 C4 H4A 110.2
N3 C4 H4A 110.2
N2 C4 H4B 110.2
N3 C4 H4B 110.2
H4A C4 H4B 108.5
C5 N3 C7 110.4(4)
C5 N3 C4 125.7(3)
C7 N3 C4 123.9(3)
N4 C5 N3 107.0(4)
N4 C5 C12 127.6(4)
N3 C5 C12 125.4(4)
C5 C12 H12A 109.5
C5 C12 H12B 109.5
H12A C12 H12B 109.5
C5 C12 H12C 109.5
H12A C12 H12C 109.5
H12B C12 H12C 109.5
C5 N4 C6 109.1(3)
C5 N4 C13 125.4(4)
C6 N4 C13 125.5(4)
N4 C13 C14 109.9(4)
N4 C13 C15 110.9(4)
C14 C13 C15 111.0(5)
N4 C13 H13 108.3
C14 C13 H13 108.3
C15 C13 H13 108.3
C13 C14 H14A 109.5
C13 C14 H14B 109.5
H14A C14 H14B 109.5
C13 C14 H14C 109.5
H14A C14 H14C 109.5
H14B C14 H14C 109.5
C13 C15 H15A 109.5
C13 C15 H15B 109.5
H15A C15 H15B 109.5
C13 C15 H15C 109.5
H15A C15 H15C 109.5
H15B C15 H15C 109.5
C7 C6 N4 108.7(4)
C7 C6 H6 125.6
N4 C6 H6 125.6
C6 C7 N3 104.7(4)
C6 C7 Pt 130.6(3)
N3 C7 Pt 124.0(3)
O S C17 106.0(3)
O S C16 105.8(3)
C17 S C16 99.8(5)
S C16 H16A 109.5
S C16 H16B 109.5
H16A C16 H16B 109.5
S C16 H16C 109.5
H16A C16 H16C 109.5
H16B C16 H16C 109.5
S C17 H17A 109.5
S C17 H17B 109.5
H17A C17 H17B 109.5
S C17 H17C 109.5
H17A C17 H17C 109.5
H17B C17 H17C 109.5
N5 C18 C19 168.1(16)
C18 C19 H19A 109.5
C18 C19 H19B 109.5
H19A C19 H19B 109.5
C18 C19 H19C 109.5
H19A C19 H19C 109.5
H19B C19 H19C 109.5

loop_
_geom_bond_atom_site_label_1
_geom_bond_atom_site_label_2
_geom_bond_distance
Pt C7 1.986(4)
Pt C1 1.996(5)
Pt Cl1 2.3168(10)
Pt Cl2 2.3290(10)
Pt Cl4 2.4058(11)
Pt Cl3 2.4094(11)
C1 C2 1.353(6)
C1 N2 1.394(6)
C2 N1 1.385(5)
C2 H2 0.9500
N1 C3 1.349(6)
N1 C8 1.465(6)
C8 C9 1.513(8)
C8 C10 1.516(7)
C8 H8 1.0000
C9 H9A 0.9800
C9 H9B 0.9800
C9 H9C 0.9800
C10 H10A 0.9800
C10 H10B 0.9800
C10 H10C 0.9800
C3 N2 1.345(6)
C3 C11 1.497(6)
C11 H11A 0.9800
C11 H11B 0.9800
C11 H11C 0.9800
N2 C4 1.460(5)
C4 N3 1.469(5)
C4 H4A 0.9900
C4 H4B 0.9900
N3 C5 1.351(5)
N3 C7 1.403(5)
C5 N4 1.337(6)
C5 C12 1.485(6)
C12 H12A 0.9800
C12 H12B 0.9800
C12 H12C 0.9800
N4 C6 1.390(6)
N4 C13 1.491(5)
C13 C14 1.505(8)
C13 C15 1.517(7)
C13 H13 1.0000
C14 H14A 0.9800
C14 H14B 0.9800
C14 H14C 0.9800
C15 H15A 0.9800
C15 H15B 0.9800
C15 H15C 0.9800
C6 C7 1.357(6)
C6 H6 0.9500
S O 1.507(4)
S C17 1.769(8)
S C16 1.776(7)
C16 H16A 0.9800
C16 H16B 0.9800
C16 H16C 0.9800
C17 H17A 0.9800
C17 H17B 0.9800
C17 H17C 0.9800
N5 C18 1.078(12)
C18 C19 1.434(12)
C19 H19A 0.9800
C19 H19B 0.9800
C19 H19C 0.9800

loop_
_geom_torsion_atom_site_label_1
_geom_torsion_atom_site_label_2
_geom_torsion_atom_site_label_3
_geom_torsion_atom_site_label_4
_geom_torsion
C7 Pt C1 C2 144.7(5)
Cl1 Pt C1 C2 -124.5(4)
Cl2 Pt C1 C2 56.1(4)
Cl4 Pt C1 C2 -33.7(4)
C7 Pt C1 N2 -27.4(4)
Cl1 Pt C1 N2 63.5(4)
Cl2 Pt C1 N2 -116.0(4)
Cl4 Pt C1 N2 154.2(4)
N2 C1 C2 N1 -0.4(5)
Pt C1 C2 N1 -173.6(3)
C1 C2 N1 C3 0.1(5)
C1 C2 N1 C8 174.8(4)
C3 N1 C8 C9 -154.6(5)
C2 N1 C8 C9 31.6(7)
C3 N1 C8 C10 82.2(6)
C2 N1 C8 C10 -91.6(6)
C2 N1 C3 N2 0.2(5)
C8 N1 C3 N2 -174.5(4)
C2 N1 C3 C11 179.0(4)
C8 N1 C3 C11 4.3(7)
N1 C3 N2 C1 -0.5(5)
C11 C3 N2 C1 -179.2(4)
N1 C3 N2 C4 -179.7(4)
C11 C3 N2 C4 1.5(7)
C2 C1 N2 C3 0.6(5)
Pt C1 N2 C3 174.3(3)
C2 C1 N2 C4 179.8(4)
Pt C1 N2 C4 -6.5(6)
C3 N2 C4 N3 -131.2(4)
C1 N2 C4 N3 49.7(5)
N2 C4 N3 C5 129.5(4)
N2 C4 N3 C7 -52.7(5)
C7 N3 C5 N4 -1.0(5)
C4 N3 C5 N4 177.1(4)
C7 N3 C5 C12 178.4(4)
C4 N3 C5 C12 -3.5(7)
N3 C5 N4 C6 0.4(5)
C12 C5 N4 C6 -178.9(4)
N3 C5 N4 C13 179.9(4)
C12 C5 N4 C13 0.5(7)
C5 N4 C13 C14 90.8(6)
C6 N4 C13 C14 -89.9(6)
C5 N4 C13 C15 -146.2(5)
C6 N4 C13 C15 33.2(6)
C5 N4 C6 C7 0.3(5)
C13 N4 C6 C7 -179.2(4)
N4 C6 C7 N3 -0.8(5)
N4 C6 C7 Pt 169.5(3)
C5 N3 C7 C6 1.1(5)
C4 N3 C7 C6 -177.0(4)
C5 N3 C7 Pt -170.0(3)
C4 N3 C7 Pt 11.8(6)
C1 Pt C7 C6 -144.1(4)
Cl1 Pt C7 C6 124.0(4)
Cl2 Pt C7 C6 -57.2(4)
Cl3 Pt C7 C6 33.6(4)
C1 Pt C7 N3 24.6(4)
Cl1 Pt C7 N3 -67.3(4)
Cl2 Pt C7 N3 111.6(4)
Cl3 Pt C7 N3 -157.7(4)
